data_9000683
loop_
_publ_author_name
'Ghose, S.'
'Wan, C.'

_publ_section_title
;
 Hilgardite, Ca2[B5O9]Cl*H2O: a piezoelectric zeolite-type pentaborate
;
_journal_name_full 'American Mineralogist'
_journal_page_first 187
_journal_page_last 195
_journal_volume 64
_journal_year 1979
_chemical_compound_source 'Choctow Salt Dome, Iberville Parish, Louisiana, USA'
_chemical_formula_sum 'B5 Ca2 Cl H2 O10'
_chemical_name_mineral Hilgardite-4M
_space_group_IT_number 9
_symmetry_space_group_name_Hall 'A -2ya'
_symmetry_space_group_name_H-M 'A 1 a 1'
_cell_angle_alpha 90
_cell_angle_beta 90.06
_cell_angle_gamma 90
_cell_formula_units_Z 4
_cell_length_a 11.438
_cell_length_b 11.318
_cell_length_c 6.318
_cell_volume 817.898
_database_code_amcsd 0000696
_exptl_crystal_density_diffrn 2.694
_cod_original_formula_sum 'Ca2 Cl B5 O10 H2'
_cod_database_code 9000683

loop_
_space_group_symop_operation_xyz
x,y,z
x,1/2+y,1/2+z
1/2+x,-y,z
1/2+x,1/2-y,1/2+z

loop_
_atom_site_aniso_label
_atom_site_aniso_U_11
_atom_site_aniso_U_22
_atom_site_aniso_U_33
_atom_site_aniso_U_12
_atom_site_aniso_U_13
_atom_site_aniso_U_23
Ca1 0.01070 0.01160 0.00730 0.00050 0.00020 -0.00070
Ca2 0.01010 0.00920 0.00610 0.00110 0.00020 0.00120
Cl 0.01220 0.01230 0.02020 0.00000 -0.00170 -0.00130
B1 0.06600 0.00590 0.00520 -0.00010 0.00020 0.00080
B2 0.00910 0.00600 0.00670 -0.00040 -0.00030 0.00000
B3 0.00560 0.00560 0.00510 0.00080 -0.00020 0.00060
B4 0.00610 0.00600 0.00470 -0.00010 -0.00010 0.00040
B5 0.00510 0.00840 0.00710 0.00070 -0.00020 -0.00050
O1 0.01600 0.00550 0.00610 -0.00070 -0.00020 0.00090
O2 0.00690 0.00760 0.00470 -0.00150 -0.00120 0.00020
O3 0.00520 0.01390 0.00690 0.00220 -0.00040 0.00070
O4 0.00860 0.00700 0.00420 0.00240 0.00020 0.00090
O5 0.01670 0.00570 0.00620 -0.00250 -0.00070 -0.00010
O6 0.00480 0.01640 0.00690 -0.00210 -0.00030 -0.00010
O7 0.00890 0.00840 0.00470 0.00280 0.00120 0.00050
O8 0.01680 0.00540 0.00710 -0.00270 -0.00030 -0.00010
O9 0.00580 0.01320 0.00670 -0.00050 -0.00040 0.00260
OW 0.02830 0.01320 0.02380 0.00250 0.00440 0.00360

loop_
_atom_site_label
_atom_site_fract_x
_atom_site_fract_y
_atom_site_fract_z
_atom_site_U_iso_or_equiv
_atom_site_type_symbol
_atom_site_attached_hydrogens
Ca1 0.00000 0.25023 0.00000 ? Ca 0
Ca2 0.27346 0.47081 0.84144 ? Ca 0
Cl 0.02385 0.49169 0.90054 ? Cl 0
B1 0.26040 0.19510 0.64600 ? B 0
B2 0.27100 0.02800 0.88330 ? B 0
B3 0.22520 0.30650 0.32080 ? B 0
B4 0.33610 0.22960 0.00830 ? B 0
B5 0.06020 0.25730 0.54150 ? B 0
O1 0.26680 0.06520 0.67790 ? O 0
O2 0.34580 0.25650 0.78130 ? O 0
O3 0.14110 0.23670 0.69810 ? O 0
O4 0.28940 0.21210 0.42680 ? O 0
O5 0.29530 0.10550 0.04290 ? O 0
O6 0.44940 0.24360 0.11340 ? O 0
O7 0.25280 0.31380 0.09910 ? O 0
O8 0.24790 0.41610 0.44620 ? O 0
O9 0.09490 0.28340 0.33890 ? O 0
OW 0.01010 0.04920 0.90920 ? O 0
H1 0.03400 0.02600 0.78900 0.05319 H 0
H2 0.04100 0.49500 0.52100 0.13045 H 0

loop_
_cod_changelog_entry_id
_cod_changelog_entry_author
_cod_changelog_entry_date
_cod_changelog_entry_text
1
;cod-tools version 3.8.0
Id: cif_guess_AMCSD_atom_types 9574 2023-05-10 09:00:05Z saulius
;
2023-05-10T18:46:37+03:00
;Derived atom types and hydrogen counts
from atom names that follow the AMCSD naming convention
(Wat == water, O-H == hydroxyl).
;

loop_
_cod_related_entry_id
_cod_related_entry_database
_cod_related_entry_code
1 AMCSD 0000696
